data_7047484
loop_
_publ_author_name
'Feng, Shu-Li'
'Lu, Ying'
'Zhang, Yue-Xian'
'Su, Fang'
'Sang, Xiao-Jing'
'Zhang, Lan-Cui'
'You, Wan-Sheng'
'Zhu, Zai-Ming'

_publ_section_title
;
 Three new Strandberg-type phenylphosphomolybdate supports for
 immobilizing horseradish peroxidase and their catalytic oxidation
 performances.
;
_journal_issue 39
_journal_name_full 'Dalton transactions (Cambridge, England : 2003)'
_journal_page_first 14060
_journal_page_last 14069
_journal_paper_doi 10.1039/c8dt03102a
_journal_volume 47
_journal_year 2018
_chemical_formula_moiety 'C36 H34 Cu2 Mo5 N16 O21 P2,H2O'
_chemical_formula_sum 'C36 H36 Cu2 Mo5 N16 O22 P2'
_chemical_formula_weight 1713.53
_space_group_crystal_system triclinic
_space_group_IT_number 2
_space_group_name_Hall '-P 1'
_space_group_name_H-M_alt 'P -1'
_symmetry_space_group_name_Hall '-P 1'
_symmetry_space_group_name_H-M 'P -1'
_atom_sites_solution_hydrogens geom
_audit_creation_method SHELXL-2014/7
_audit_update_record
;
2018-07-08 deposited with the CCDC.
2018-09-07 downloaded from the CCDC.
;
_cell_angle_alpha 87.969(2)
_cell_angle_beta 84.790(2)
_cell_angle_gamma 80.001(2)
_cell_formula_units_Z 2
_cell_length_a 11.0845(13)
_cell_length_b 12.1769(14)
_cell_length_c 20.175(2)
_cell_measurement_reflns_used 1724
_cell_measurement_temperature 296(2)
_cell_measurement_theta_max 22.63
_cell_measurement_theta_min 2.64
_cell_volume 2670.1(5)
_computing_cell_refinement 'SMART (Bruker, 2005)'
_computing_data_collection 'SMART (Bruker, 2005)'
_computing_data_reduction SAINT
_computing_molecular_graphics 'SHELXTL (Sheldrick, 1997a)'
_computing_publication_material SHELXTL
_computing_structure_refinement 'SHELXL-2014/7 (Sheldrick, 2014)'
_computing_structure_solution 'SHELXS-97 (Sheldrick, 1997b)'
_diffrn_ambient_temperature 296(2)
_diffrn_measured_fraction_theta_full 0.995
_diffrn_measured_fraction_theta_max 0.995
_diffrn_measurement_device_type 'CCD area detector'
_diffrn_measurement_method 'phi and omega scans'
_diffrn_radiation_type MoK\a
_diffrn_radiation_wavelength 0.71073
_diffrn_reflns_av_R_equivalents 0.0491
_diffrn_reflns_av_unetI/netI 0.1194
_diffrn_reflns_Laue_measured_fraction_full 0.995
_diffrn_reflns_Laue_measured_fraction_max 0.995
_diffrn_reflns_limit_h_max 13
_diffrn_reflns_limit_h_min -12
_diffrn_reflns_limit_k_max 14
_diffrn_reflns_limit_k_min -14
_diffrn_reflns_limit_l_max 15
_diffrn_reflns_limit_l_min -23
_diffrn_reflns_number 13873
_diffrn_reflns_point_group_measured_fraction_full 0.995
_diffrn_reflns_point_group_measured_fraction_max 0.995
_diffrn_reflns_theta_full 24.998
_diffrn_reflns_theta_max 24.998
_diffrn_reflns_theta_min 1.698
_exptl_absorpt_coefficient_mu 2.071
_exptl_absorpt_correction_type multi-scan
_exptl_absorpt_process_details '(SADABS; Sheldrick, 2003)'
_exptl_crystal_colour green
_exptl_crystal_density_diffrn 2.131
_exptl_crystal_description block
_exptl_crystal_F_000 1676
_exptl_crystal_size_max 0.890
_exptl_crystal_size_mid 0.073
_exptl_crystal_size_min 0.058
_exptl_transmission_factor_max 0.889
_exptl_transmission_factor_min 0.260
_refine_diff_density_max 1.001
_refine_diff_density_min -0.791
_refine_diff_density_rms 0.161
_refine_ls_extinction_method none
_refine_ls_goodness_of_fit_ref 0.954
_refine_ls_hydrogen_treatment constr
_refine_ls_matrix_type full
_refine_ls_number_parameters 747
_refine_ls_number_reflns 9362
_refine_ls_number_restraints 0
_refine_ls_restrained_S_all 0.954
_refine_ls_R_factor_all 0.1182
_refine_ls_R_factor_gt 0.0558
_refine_ls_shift/su_max 0.000
_refine_ls_shift/su_mean 0.000
_refine_ls_structure_factor_coef Fsqd
_refine_ls_weighting_details 'w=1/[\s^2^(Fo^2^)+(0.0575P)^2^+3.1975P] where P=(Fo^2^+2Fc^2^)/3'
_refine_ls_weighting_scheme calc
_refine_ls_wR_factor_gt 0.1102
_refine_ls_wR_factor_ref 0.1382
_reflns_Friedel_coverage 0.000
_reflns_number_gt 5516
_reflns_number_total 9362
_reflns_threshold_expression 'I > 2\s(I)'
_cod_data_source_file c8dt03102a2.cif
_cod_data_source_block 1
_cod_depositor_comments
;
The following automatic conversions were performed:

'_exptl_absorpt_correction_type' value 'Multi-scan' changed to
'multi-scan' according to
/home/data/users/saulius/crontab/automatic-downloads/rss-feeds/RSC/lib/dictionaries/cif_core.dic
dictionary named 'cif_core.dic' version 2.4.2 from 2011-04-26.

Automatic conversion script
Id: cif_fix_values 4973 2017-02-22 13:04:09Z antanas 

 Adding full bibliography for 7047483--7047485.cif.
;
_cod_database_code 7047484
_shelx_shelxl_version_number 2014/7
_shelx_space_group_comment
;
The symmetry employed for this shelxl refinement is uniquely defined
by the following loop, which should always be used as a source of
symmetry information in preference to the above space-group names.
They are only intended as comments.
;
_shelx_estimated_absorpt_t_min 0.260
_shelx_estimated_absorpt_t_max 0.889

loop_
_space_group_symop_operation_xyz
'x, y, z'
'-x, -y, -z'

loop_
_atom_site_label
_atom_site_type_symbol
_atom_site_fract_x
_atom_site_fract_y
_atom_site_fract_z
_atom_site_U_iso_or_equiv
_atom_site_adp_type
_atom_site_occupancy
_atom_site_site_symmetry_order
_atom_site_calc_flag
_atom_site_refinement_flags_posn
_atom_site_refinement_flags_adp
_atom_site_refinement_flags_occupancy
Mo1 Mo 0.93709(8) 0.30034(7) 0.22923(5) 0.0287(2) Uani 1 1 d . . .
Mo2 Mo 0.73758(8) 0.21131(7) 0.11221(4) 0.0275(2) Uani 1 1 d . . .
Mo3 Mo 0.51809(8) 0.10191(7) 0.20904(5) 0.0289(2) Uani 1 1 d . . .
Mo4 Mo 0.52740(8) 0.17858(7) 0.36877(5) 0.0269(2) Uani 1 1 d . . .
Mo5 Mo 0.76991(8) 0.31269(7) 0.37970(4) 0.0261(2) Uani 1 1 d . . .
Cu1 Cu 0.84355(11) 0.23797(10) 0.55532(7) 0.0342(3) Uani 1 1 d . . .
Cu2 Cu 0.75454(11) 0.29673(10) -0.06781(7) 0.0364(3) Uani 1 1 d . . .
P1 P 0.8002(2) 0.0820(2) 0.27061(13) 0.0229(6) Uani 1 1 d . . .
P2 P 0.6033(2) 0.3614(2) 0.24204(13) 0.0236(6) Uani 1 1 d . . .
O1 O 0.5296(5) 0.2690(5) 0.2661(3) 0.0223(15) Uani 1 1 d . . .
O2 O 0.7231(5) 0.3522(5) 0.2770(3) 0.0267(16) Uani 1 1 d . . .
O3 O 0.7372(5) 0.1357(5) 0.3354(3) 0.0236(15) Uani 1 1 d . . .
O4 O 0.5962(5) 0.3084(5) 0.3910(3) 0.0252(15) Uani 1 1 d . . .
O5 O 0.6365(5) 0.3563(5) 0.1674(3) 0.0268(16) Uani 1 1 d . . .
O6 O 0.7183(6) 0.2992(6) 0.0438(3) 0.0389(18) Uani 1 1 d . . .
O7 O 0.5579(7) 0.0937(6) 0.4360(4) 0.045(2) Uani 1 1 d . . .
O8 O 0.8690(5) 0.2582(5) 0.1502(3) 0.0273(16) Uani 1 1 d . . .
O9 O 0.5758(6) 0.1753(5) 0.1264(3) 0.0311(17) Uani 1 1 d . . .
O10 O 0.5215(6) 0.0712(5) 0.3040(3) 0.0289(16) Uani 1 1 d . . .
O11 O 0.9215(5) 0.1201(5) 0.2516(3) 0.0249(15) Uani 1 1 d . . .
O12 O 0.7648(6) 0.4431(6) 0.4068(4) 0.0394(19) Uani 1 1 d . . .
O13 O 0.9235(5) 0.2918(5) 0.3263(3) 0.0306(16) Uani 1 1 d . . .
O14 O 0.3765(6) 0.2377(6) 0.3860(4) 0.0384(18) Uani 1 1 d . . .
O15 O 0.7154(5) 0.1106(5) 0.2133(3) 0.0263(15) Uani 1 1 d . . .
O16 O 0.8177(6) 0.0897(6) 0.0784(3) 0.0381(18) Uani 1 1 d . . .
O17 O 0.8228(6) 0.2270(5) 0.4452(3) 0.0329(17) Uani 1 1 d . . .
O18 O 0.3662(6) 0.1522(6) 0.2049(4) 0.043(2) Uani 1 1 d . . .
O19 O 0.9215(6) 0.4400(6) 0.2141(4) 0.043(2) Uani 1 1 d . . .
O20 O 1.0893(6) 0.2560(6) 0.2130(4) 0.0395(19) Uani 1 1 d . . .
O21 O 0.5381(6) -0.0305(6) 0.1829(4) 0.045(2) Uani 1 1 d . . .
N1 N 0.8707(8) 0.3937(7) 0.5700(4) 0.037(2) Uani 1 1 d . . .
N2 N 0.6686(7) 0.3124(6) 0.5632(4) 0.030(2) Uani 1 1 d . . .
N3 N 0.7851(8) 0.5660(7) 0.5975(4) 0.038(2) Uani 1 1 d . . .
H3A H 0.7306 0.6246 0.6052 0.045 Uiso 1 1 calc R U .
N4 N 0.5334(7) 0.4688(7) 0.5763(4) 0.033(2) Uani 1 1 d . . .
H4A H 0.5027 0.5379 0.5826 0.040 Uiso 1 1 calc R U .
N5 N 1.0192(7) 0.1650(7) 0.5427(4) 0.033(2) Uani 1 1 d . . .
N6 N 0.8251(7) 0.0891(6) 0.6006(4) 0.031(2) Uani 1 1 d . . .
N7 N 1.1575(8) 0.0155(7) 0.5540(4) 0.034(2) Uani 1 1 d . . .
H7A H 1.1905 -0.0512 0.5647 0.041 Uiso 1 1 calc R U .
N8 N 0.9225(8) -0.0704(7) 0.6364(5) 0.041(2) Uani 1 1 d . . .
H8A H 0.9803 -0.1256 0.6431 0.049 Uiso 1 1 calc R U .
N9 N 0.9336(8) 0.2596(7) -0.0514(5) 0.041(2) Uani 1 1 d . . .
N10 N 0.7871(8) 0.1394(7) -0.0982(4) 0.037(2) Uani 1 1 d . . .
N11 N 1.0953(8) 0.1262(7) -0.0433(5) 0.045(3) Uani 1 1 d . . .
H11A H 1.1415 0.0618 -0.0469 0.054 Uiso 1 1 calc R U .
N12 N 0.9246(8) -0.0142(7) -0.1178(5) 0.044(2) Uani 1 1 d . . .
H12A H 0.9919 -0.0616 -0.1179 0.053 Uiso 1 1 calc R U .
N13 N 0.7384(7) 0.4624(7) -0.0868(4) 0.032(2) Uani 1 1 d . . .
N14 N 0.5734(8) 0.3288(7) -0.0735(4) 0.040(2) Uani 1 1 d . . .
N15 N 0.6122(7) 0.6185(7) -0.1061(4) 0.034(2) Uani 1 1 d . . .
H15A H 0.5453 0.6651 -0.1100 0.041 Uiso 1 1 calc R U .
N16 N 0.4098(8) 0.4539(8) -0.0830(5) 0.044(2) Uani 1 1 d . . .
H16A H 0.3636 0.5178 -0.0874 0.052 Uiso 1 1 calc R U .
C1 C 0.7644(9) 0.4654(8) 0.5798(5) 0.031(2) Uani 1 1 d . . .
C2 C 0.6535(9) 0.4218(8) 0.5745(5) 0.027(2) Uani 1 1 d . . .
C3 C 0.9607(10) 0.4525(9) 0.5844(6) 0.042(3) Uani 1 1 d . . .
H3B H 1.0444 0.4243 0.5830 0.051 Uiso 1 1 calc R U .
C4 C 0.9079(10) 0.5572(9) 0.6009(6) 0.048(3) Uani 1 1 d . . .
H4B H 0.9485 0.6134 0.6126 0.057 Uiso 1 1 calc R U .
C5 C 0.5519(9) 0.2892(8) 0.5582(5) 0.035(3) Uani 1 1 d . . .
H5A H 0.5327 0.2196 0.5508 0.042 Uiso 1 1 calc R U .
C6 C 0.4708(10) 0.3849(8) 0.5661(5) 0.036(3) Uani 1 1 d . . .
H6A H 0.3862 0.3925 0.5647 0.043 Uiso 1 1 calc R U .
C7 C 1.0402(9) 0.0624(8) 0.5673(5) 0.025(2) Uani 1 1 d . . .
C8 C 0.9348(10) 0.0214(8) 0.6010(5) 0.031(2) Uani 1 1 d . . .
C9 C 1.1315(10) 0.1848(9) 0.5140(6) 0.039(3) Uani 1 1 d . . .
H9A H 1.1461 0.2514 0.4936 0.046 Uiso 1 1 calc R U .
C10 C 1.2152(10) 0.0937(9) 0.5201(5) 0.038(3) Uani 1 1 d . . .
H10A H 1.2978 0.0847 0.5043 0.046 Uiso 1 1 calc R U .
C11 C 0.7422(10) 0.0363(9) 0.6368(5) 0.037(3) Uani 1 1 d . . .
H11B H 0.6583 0.0628 0.6443 0.044 Uiso 1 1 calc R U .
C12 C 0.8033(10) -0.0625(10) 0.6603(6) 0.044(3) Uani 1 1 d . . .
H12B H 0.7695 -0.1144 0.6877 0.053 Uiso 1 1 calc R U .
C13 C 0.9816(9) 0.1564(9) -0.0640(5) 0.034(3) Uani 1 1 d . . .
C14 C 0.9048(9) 0.0892(9) -0.0914(5) 0.034(3) Uani 1 1 d . . .
C15 C 1.0204(11) 0.3006(10) -0.0207(7) 0.056(4) Uani 1 1 d . . .
H15B H 1.0121 0.3730 -0.0055 0.067 Uiso 1 1 calc R U .
C16 C 1.1221(11) 0.2192(10) -0.0154(7) 0.060(4) Uani 1 1 d . . .
H16B H 1.1941 0.2259 0.0032 0.072 Uiso 1 1 calc R U .
C17 C 0.7370(11) 0.0647(10) -0.1307(6) 0.048(3) Uani 1 1 d . . .
H17A H 0.6565 0.0768 -0.1425 0.058 Uiso 1 1 calc R U .
C18 C 0.8200(11) -0.0303(10) -0.1439(6) 0.046(3) Uani 1 1 d . . .
H18A H 0.8077 -0.0928 -0.1660 0.055 Uiso 1 1 calc R U .
C19 C 0.6212(9) 0.5097(8) -0.0913(5) 0.031(2) Uani 1 1 d . . .
C20 C 0.5316(9) 0.4358(9) -0.0835(5) 0.034(3) Uani 1 1 d . . .
C21 C 0.8034(10) 0.5451(9) -0.1006(6) 0.044(3) Uani 1 1 d . . .
H21A H 0.8885 0.5366 -0.1010 0.052 Uiso 1 1 calc R U .
C22 C 0.7291(10) 0.6422(10) -0.1140(6) 0.048(3) Uani 1 1 d . . .
H22A H 0.7523 0.7105 -0.1259 0.058 Uiso 1 1 calc R U .
C23 C 0.4717(11) 0.2771(11) -0.0681(7) 0.057(4) Uani 1 1 d . . .
H23A H 0.4731 0.2010 -0.0611 0.069 Uiso 1 1 calc R U .
C24 C 0.3705(11) 0.3532(11) -0.0745(7) 0.062(4) Uani 1 1 d . . .
H24A H 0.2900 0.3405 -0.0733 0.074 Uiso 1 1 calc R U .
C31 C 0.8325(9) -0.0687(8) 0.2810(5) 0.029(2) Uani 1 1 d . . .
C32 C 0.9406(11) -0.1260(10) 0.2527(6) 0.055(4) Uani 1 1 d . . .
H32A H 1.0001 -0.0869 0.2331 0.066 Uiso 1 1 calc R U .
C33 C 0.9633(15) -0.2423(12) 0.2526(7) 0.078(5) Uani 1 1 d . . .
H33A H 1.0366 -0.2805 0.2323 0.093 Uiso 1 1 calc R U .
C34 C 0.8761(16) -0.3001(11) 0.2827(7) 0.069(4) Uani 1 1 d . . .
H34A H 0.8894 -0.3776 0.2816 0.083 Uiso 1 1 calc R U .
C35 C 0.7694(13) -0.2435(11) 0.3146(7) 0.064(4) Uani 1 1 d . . .
H35A H 0.7128 -0.2822 0.3375 0.077 Uiso 1 1 calc R U .
C36 C 0.7480(11) -0.1280(9) 0.3118(7) 0.052(3) Uani 1 1 d . . .
H36A H 0.6742 -0.0896 0.3314 0.063 Uiso 1 1 calc R U .
C41 C 0.5064(9) 0.4927(8) 0.2559(5) 0.029(2) Uani 1 1 d . . .
C42 C 0.3805(10) 0.4980(10) 0.2600(5) 0.042(3) Uani 1 1 d . . .
H42A H 0.3480 0.4323 0.2624 0.050 Uiso 1 1 calc R U .
C43 C 0.3021(11) 0.5993(13) 0.2606(6) 0.060(4) Uani 1 1 d . . .
H43A H 0.2176 0.6020 0.2619 0.072 Uiso 1 1 calc R U .
C44 C 0.3494(16) 0.6953(13) 0.2592(7) 0.072(5) Uani 1 1 d . . .
H44A H 0.2961 0.7633 0.2622 0.086 Uiso 1 1 calc R U .
C45 C 0.4736(16) 0.6944(10) 0.2536(6) 0.068(4) Uani 1 1 d . . .
H45A H 0.5055 0.7604 0.2507 0.081 Uiso 1 1 calc R U .
C46 C 0.5503(12) 0.5908(10) 0.2523(6) 0.056(3) Uani 1 1 d . . .
H46A H 0.6349 0.5884 0.2490 0.067 Uiso 1 1 calc R U .
O1W O 0.6206(13) -0.0308(12) 0.0311(7) 0.043(4) Uiso 0.5 1 d . . P
O2W O 0.8678(17) 0.4859(15) 0.0825(9) 0.077(6) Uiso 0.5 1 d . . P

loop_
_atom_site_aniso_label
_atom_site_aniso_U_11
_atom_site_aniso_U_22
_atom_site_aniso_U_33
_atom_site_aniso_U_23
_atom_site_aniso_U_13
_atom_site_aniso_U_12
Mo1 0.0225(5) 0.0283(5) 0.0348(6) -0.0003(4) -0.0003(4) -0.0044(4)
Mo2 0.0253(5) 0.0303(5) 0.0244(5) 0.0007(4) -0.0030(4) 0.0028(4)
Mo3 0.0230(5) 0.0300(5) 0.0347(6) 0.0008(4) -0.0090(4) -0.0044(4)
Mo4 0.0244(5) 0.0239(5) 0.0304(5) 0.0031(4) -0.0005(4) -0.0004(4)
Mo5 0.0235(5) 0.0248(5) 0.0287(5) -0.0029(4) -0.0069(4) 0.0022(4)
Cu1 0.0293(7) 0.0265(7) 0.0437(8) 0.0020(6) -0.0060(6) 0.0044(6)
Cu2 0.0318(7) 0.0316(8) 0.0436(9) 0.0003(6) -0.0061(7) 0.0018(6)
P1 0.0216(13) 0.0205(14) 0.0258(15) -0.0011(11) -0.0050(11) 0.0002(11)
P2 0.0195(13) 0.0217(14) 0.0277(15) 0.0016(11) -0.0037(11) 0.0021(11)
O1 0.021(3) 0.017(3) 0.029(4) 0.000(3) -0.008(3) 0.000(3)
O2 0.024(4) 0.028(4) 0.028(4) 0.005(3) -0.006(3) -0.002(3)
O3 0.028(4) 0.017(3) 0.024(4) -0.002(3) -0.005(3) 0.005(3)
O4 0.025(4) 0.020(4) 0.029(4) -0.001(3) -0.003(3) 0.001(3)
O5 0.023(4) 0.028(4) 0.025(4) 0.006(3) -0.001(3) 0.004(3)
O6 0.040(4) 0.046(5) 0.028(4) -0.002(3) 0.002(4) -0.001(4)
O7 0.058(5) 0.034(4) 0.038(5) 0.010(4) 0.009(4) 0.000(4)
O8 0.025(4) 0.035(4) 0.021(4) 0.004(3) -0.005(3) -0.003(3)
O9 0.030(4) 0.034(4) 0.030(4) 0.000(3) -0.011(3) -0.004(3)
O10 0.028(4) 0.024(4) 0.036(4) -0.002(3) -0.001(3) -0.007(3)
O11 0.018(3) 0.025(4) 0.031(4) 0.001(3) -0.007(3) -0.002(3)
O12 0.030(4) 0.039(4) 0.047(5) -0.008(4) -0.007(4) 0.002(3)
O13 0.020(3) 0.036(4) 0.035(4) -0.001(3) -0.006(3) 0.000(3)
O14 0.032(4) 0.032(4) 0.049(5) -0.003(4) 0.006(4) -0.004(3)
O15 0.024(4) 0.029(4) 0.026(4) 0.003(3) -0.007(3) -0.003(3)
O16 0.041(4) 0.033(4) 0.036(4) -0.001(3) 0.001(4) 0.003(3)
O17 0.030(4) 0.039(4) 0.027(4) -0.002(3) -0.009(3) 0.007(3)
O18 0.019(4) 0.050(5) 0.060(5) 0.011(4) -0.011(4) -0.001(3)
O19 0.043(4) 0.027(4) 0.058(5) 0.002(4) 0.001(4) -0.009(3)
O20 0.018(4) 0.047(5) 0.054(5) -0.004(4) 0.003(4) -0.007(3)
O21 0.044(5) 0.041(5) 0.054(5) -0.010(4) -0.021(4) -0.010(4)
N1 0.036(5) 0.031(5) 0.045(6) -0.001(4) -0.019(5) -0.002(4)
N2 0.028(5) 0.025(5) 0.035(5) 0.007(4) -0.009(4) 0.002(4)
N3 0.040(6) 0.020(5) 0.052(6) -0.004(4) -0.012(5) 0.002(4)
N4 0.035(5) 0.035(5) 0.025(5) -0.003(4) -0.003(4) 0.008(4)
N5 0.033(5) 0.023(5) 0.041(6) 0.004(4) -0.011(4) 0.000(4)
N6 0.026(5) 0.024(5) 0.040(6) -0.001(4) -0.008(4) 0.007(4)
N7 0.040(5) 0.021(5) 0.036(5) 0.000(4) -0.009(4) 0.011(4)
N8 0.035(6) 0.033(5) 0.054(6) 0.007(5) -0.017(5) -0.003(4)
N9 0.035(5) 0.026(5) 0.060(7) -0.014(5) 0.005(5) -0.003(4)
N10 0.042(5) 0.038(5) 0.035(6) -0.003(4) -0.021(5) -0.007(4)
N11 0.029(5) 0.032(5) 0.073(7) -0.006(5) -0.011(5) 0.001(4)
N12 0.035(5) 0.041(6) 0.055(7) -0.013(5) 0.000(5) -0.003(4)
N13 0.032(5) 0.030(5) 0.035(5) 0.007(4) -0.007(4) -0.009(4)
N14 0.042(6) 0.037(6) 0.042(6) 0.004(4) -0.013(5) -0.008(5)
N15 0.026(5) 0.027(5) 0.048(6) 0.012(4) -0.013(4) 0.003(4)
N16 0.026(5) 0.042(6) 0.060(7) 0.012(5) -0.002(5) -0.002(4)
C1 0.038(6) 0.028(6) 0.023(6) 0.002(5) 0.004(5) 0.001(5)
C2 0.034(6) 0.024(6) 0.017(5) 0.008(4) 0.005(5) 0.002(5)
C3 0.028(6) 0.041(7) 0.057(8) -0.002(6) -0.009(6) -0.001(5)
C4 0.041(7) 0.036(7) 0.069(9) -0.004(6) -0.011(7) -0.009(6)
C5 0.035(6) 0.024(6) 0.047(7) 0.004(5) 0.003(5) -0.012(5)
C6 0.039(6) 0.026(6) 0.040(7) -0.002(5) -0.013(5) 0.003(5)
C7 0.031(6) 0.025(6) 0.019(5) 0.000(4) -0.001(5) -0.007(5)
C8 0.045(7) 0.024(6) 0.024(6) 0.002(5) -0.010(5) -0.007(5)
C9 0.036(7) 0.027(6) 0.050(8) 0.006(5) 0.000(6) -0.002(5)
C10 0.041(7) 0.040(7) 0.031(7) 0.011(5) -0.008(5) 0.004(6)
C11 0.028(6) 0.048(7) 0.035(7) 0.003(6) 0.007(5) -0.014(5)
C12 0.041(7) 0.050(8) 0.045(8) 0.010(6) -0.004(6) -0.019(6)
C13 0.021(6) 0.049(7) 0.033(7) 0.002(5) 0.004(5) -0.011(5)
C14 0.027(6) 0.039(7) 0.036(7) -0.006(5) -0.004(5) 0.002(5)
C15 0.044(8) 0.049(8) 0.080(10) -0.009(7) -0.012(7) -0.018(7)
C16 0.044(8) 0.049(8) 0.093(11) -0.006(7) -0.028(8) -0.013(7)
C17 0.047(7) 0.060(9) 0.044(8) -0.007(6) -0.012(6) -0.018(7)
C18 0.048(7) 0.041(7) 0.053(8) -0.008(6) -0.009(6) -0.018(6)
C19 0.031(6) 0.026(6) 0.036(7) 0.003(5) -0.014(5) 0.000(5)
C20 0.026(6) 0.046(7) 0.030(6) 0.006(5) -0.004(5) -0.004(5)
C21 0.024(6) 0.034(7) 0.073(9) 0.014(6) -0.013(6) -0.006(5)
C22 0.041(7) 0.039(7) 0.065(9) 0.007(6) -0.014(7) -0.004(6)
C23 0.040(7) 0.044(8) 0.086(11) 0.009(7) -0.006(7) -0.007(6)
C24 0.031(7) 0.057(9) 0.102(12) 0.024(8) -0.008(7) -0.023(7)
C31 0.032(6) 0.017(5) 0.042(7) 0.004(5) -0.016(5) -0.005(5)
C32 0.049(8) 0.043(8) 0.060(9) 0.007(6) 0.010(7) 0.019(6)
C33 0.089(11) 0.047(9) 0.078(11) 0.001(8) 0.002(9) 0.037(8)
C34 0.108(13) 0.023(7) 0.072(11) -0.003(7) -0.017(10) 0.008(8)
C35 0.066(9) 0.044(8) 0.091(11) 0.012(8) -0.020(8) -0.026(7)
C36 0.051(8) 0.024(6) 0.085(10) -0.002(6) -0.019(7) -0.005(6)
C41 0.036(6) 0.026(6) 0.020(6) -0.002(4) -0.004(5) 0.009(5)
C42 0.035(7) 0.048(7) 0.036(7) 0.007(6) -0.006(6) 0.013(6)
C43 0.040(7) 0.086(11) 0.043(8) 0.000(8) -0.010(6) 0.027(8)
C44 0.090(12) 0.061(10) 0.050(9) -0.005(8) -0.021(9) 0.038(9)
C45 0.115(13) 0.030(7) 0.055(9) -0.009(6) -0.013(9) 0.002(8)
C46 0.068(9) 0.037(8) 0.059(9) -0.005(6) -0.006(7) 0.000(7)

loop_
_atom_type_symbol
_atom_type_description
_atom_type_scat_dispersion_real
_atom_type_scat_dispersion_imag
_atom_type_scat_source
C C 0.0033 0.0016 'International Tables Vol C Tables 4.2.6.8 and 6.1.1.4'
H H 0.0000 0.0000 'International Tables Vol C Tables 4.2.6.8 and 6.1.1.4'
N N 0.0061 0.0033 'International Tables Vol C Tables 4.2.6.8 and 6.1.1.4'
O O 0.0106 0.0060 'International Tables Vol C Tables 4.2.6.8 and 6.1.1.4'
P P 0.1023 0.0942 'International Tables Vol C Tables 4.2.6.8 and 6.1.1.4'
Cu Cu 0.3201 1.2651 'International Tables Vol C Tables 4.2.6.8 and 6.1.1.4'
Mo Mo -1.6832 0.6857 'International Tables Vol C Tables 4.2.6.8 and 6.1.1.4'

loop_
_geom_angle_atom_site_label_1
_geom_angle_atom_site_label_2
_geom_angle_atom_site_label_3
_geom_angle
O20 Mo1 O19 103.1(3)
O20 Mo1 O8 103.1(3)
O19 Mo1 O8 98.8(3)
O20 Mo1 O13 100.3(3)
O19 Mo1 O13 102.2(3)
O8 Mo1 O13 144.0(3)
O20 Mo1 O11 86.8(3)
O19 Mo1 O11 170.0(3)
O8 Mo1 O11 77.5(2)
O13 Mo1 O11 76.8(2)
O20 Mo1 O2 168.0(3)
O19 Mo1 O2 82.1(3)
O8 Mo1 O2 86.6(2)
O13 Mo1 O2 67.9(2)
O11 Mo1 O2 88.3(2)
O16 Mo2 O6 103.0(3)
O16 Mo2 O8 97.9(3)
O6 Mo2 O8 102.5(3)
O16 Mo2 O9 100.8(3)
O6 Mo2 O9 99.5(3)
O8 Mo2 O9 146.9(3)
O16 Mo2 O5 173.0(3)
O6 Mo2 O5 84.0(3)
O8 Mo2 O5 80.2(2)
O9 Mo2 O5 77.9(3)
O16 Mo2 O15 87.4(3)
O6 Mo2 O15 166.4(3)
O8 Mo2 O15 84.5(2)
O9 Mo2 O15 69.5(2)
O5 Mo2 O15 85.7(2)
O21 Mo3 O18 105.2(3)
O21 Mo3 O10 98.6(3)
O18 Mo3 O10 100.3(3)
O21 Mo3 O9 99.5(3)
O18 Mo3 O9 96.4(3)
O10 Mo3 O9 151.1(3)
O21 Mo3 O15 96.9(3)
O18 Mo3 O15 156.5(3)
O10 Mo3 O15 84.0(2)
O9 Mo3 O15 71.7(2)
O21 Mo3 O1 164.7(3)
O18 Mo3 O1 87.3(3)
O10 Mo3 O1 69.9(2)
O9 Mo3 O1 87.7(2)
O15 Mo3 O1 72.4(2)
O7 Mo4 O14 103.3(3)
O7 Mo4 O10 100.2(3)
O14 Mo4 O10 103.7(3)
O7 Mo4 O4 101.2(3)
O14 Mo4 O4 96.1(3)
O10 Mo4 O4 146.5(3)
O7 Mo4 O1 166.1(3)
O14 Mo4 O1 90.1(3)
O10 Mo4 O1 72.7(2)
O4 Mo4 O1 80.6(2)
O7 Mo4 O3 86.7(3)
O14 Mo4 O3 167.6(3)
O10 Mo4 O3 81.3(2)
O4 Mo4 O3 74.5(2)
O1 Mo4 O3 80.5(2)
O12 Mo5 O17 104.2(3)
O12 Mo5 O13 100.6(3)
O17 Mo5 O13 95.5(3)
O12 Mo5 O4 98.2(3)
O17 Mo5 O4 101.4(3)
O13 Mo5 O4 150.8(3)
O12 Mo5 O2 99.4(3)
O17 Mo5 O2 155.7(3)
O13 Mo5 O2 74.5(2)
O4 Mo5 O2 80.5(2)
O12 Mo5 O3 169.2(3)
O17 Mo5 O3 82.7(3)
O13 Mo5 O3 86.8(2)
O4 Mo5 O3 72.0(2)
O2 Mo5 O3 74.8(2)
N2 Cu1 N5 177.2(4)
N2 Cu1 N1 81.9(3)
N5 Cu1 N1 98.1(3)
N2 Cu1 N6 99.5(3)
N5 Cu1 N6 82.2(3)
N1 Cu1 N6 144.6(3)
N2 Cu1 O17 86.3(3)
N5 Cu1 O17 91.1(3)
N1 Cu1 O17 106.4(3)
N6 Cu1 O17 109.0(3)
N14 Cu2 N10 98.7(3)
N14 Cu2 N9 173.6(4)
N10 Cu2 N9 81.7(3)
N14 Cu2 N13 82.4(3)
N10 Cu2 N13 151.1(3)
N9 Cu2 N13 100.4(3)
N14 Cu2 O6 88.1(3)
N10 Cu2 O6 109.6(3)
N9 Cu2 O6 85.8(3)
N13 Cu2 O6 99.3(3)
O11 P1 O3 111.3(4)
O11 P1 O15 109.6(4)
O3 P1 O15 110.3(3)
O11 P1 C31 107.2(4)
O3 P1 C31 110.2(4)
O15 P1 C31 108.1(4)
O5 P2 O1 110.9(4)
O5 P2 O2 108.4(4)
O1 P2 O2 111.8(4)
O5 P2 C41 105.7(4)
O1 P2 C41 108.1(4)
O2 P2 C41 111.7(4)
P2 O1 Mo4 127.5(3)
P2 O1 Mo3 127.2(3)
Mo4 O1 Mo3 92.4(2)
P2 O2 Mo5 133.7(4)
P2 O2 Mo1 128.6(4)
Mo5 O2 Mo1 93.7(2)
P1 O3 Mo4 128.6(3)
P1 O3 Mo5 125.9(3)
Mo4 O3 Mo5 90.54(19)
Mo5 O4 Mo4 122.7(3)
P2 O5 Mo2 126.4(4)
Mo2 O6 Cu2 140.1(4)
Mo2 O8 Mo1 148.5(3)
Mo2 O9 Mo3 122.4(3)
Mo4 O10 Mo3 125.0(3)
P1 O11 Mo1 122.9(3)
Mo5 O13 Mo1 123.5(3)
P1 O15 Mo3 130.8(4)
P1 O15 Mo2 132.0(3)
Mo3 O15 Mo2 96.1(2)
Mo5 O17 Cu1 139.2(4)
C1 N1 C3 105.2(9)
C1 N1 Cu1 112.1(7)
C3 N1 Cu1 141.6(7)
C2 N2 C5 105.8(8)
C2 N2 Cu1 113.6(7)
C5 N2 Cu1 140.5(7)
C1 N3 C4 107.1(9)
C1 N3 H3A 126.4
C4 N3 H3A 126.4
C2 N4 C6 106.2(8)
C2 N4 H4A 126.9
C6 N4 H4A 126.9
C7 N5 C9 105.5(8)
C7 N5 Cu1 113.7(7)
C9 N5 Cu1 140.8(7)
C8 N6 C11 106.8(8)
C8 N6 Cu1 110.8(7)
C11 N6 Cu1 142.0(7)
C7 N7 C10 107.0(8)
C7 N7 H7A 126.5
C10 N7 H7A 126.5
C8 N8 C12 108.3(10)
C8 N8 H8A 125.9
C12 N8 H8A 125.9
C13 N9 C15 105.1(9)
C13 N9 Cu2 113.0(7)
C15 N9 Cu2 140.7(8)
C14 N10 C17 105.0(9)
C14 N10 Cu2 112.2(7)
C17 N10 Cu2 142.3(8)
C13 N11 C16 105.9(9)
C13 N11 H11A 127.1
C16 N11 H11A 127.1
C14 N12 C18 108.6(9)
C14 N12 H12A 125.7
C18 N12 H12A 125.7
C19 N13 C21 105.1(8)
C19 N13 Cu2 111.5(6)
C21 N13 Cu2 143.3(7)
C20 N14 C23 105.9(9)
C20 N14 Cu2 112.6(7)
C23 N14 Cu2 141.4(8)
C19 N15 C22 107.5(9)
C19 N15 H15A 126.3
C22 N15 H15A 126.3
C20 N16 C24 108.2(9)
C20 N16 H16A 125.9
C24 N16 H16A 125.9
N1 C1 N3 110.7(9)
N1 C1 C2 116.7(9)
N3 C1 C2 132.5(9)
N2 C2 N4 111.0(9)
N2 C2 C1 115.5(9)
N4 C2 C1 133.4(9)
C4 C3 N1 109.1(10)
C4 C3 H3B 125.4
N1 C3 H3B 125.4
C3 C4 N3 107.9(10)
C3 C4 H4B 126.1
N3 C4 H4B 126.1
C6 C5 N2 108.2(9)
C6 C5 H5A 125.9
N2 C5 H5A 125.9
C5 C6 N4 108.8(9)
C5 C6 H6A 125.6
N4 C6 H6A 125.6
N5 C7 N7 111.1(9)
N5 C7 C8 116.2(9)
N7 C7 C8 132.7(9)
N8 C8 N6 109.7(9)
N8 C8 C7 133.2(10)
N6 C8 C7 117.0(9)
C10 C9 N5 109.3(10)
C10 C9 H9A 125.4
N5 C9 H9A 125.4
C9 C10 N7 107.2(10)
C9 C10 H10A 126.4
N7 C10 H10A 126.4
N6 C11 C12 108.1(9)
N6 C11 H11B 125.9
C12 C11 H11B 125.9
N8 C12 C11 107.0(10)
N8 C12 H12B 126.5
C11 C12 H12B 126.5
N9 C13 N11 113.2(10)
N9 C13 C14 117.1(9)
N11 C13 C14 129.4(10)
N10 C14 N12 109.6(9)
N10 C14 C13 115.8(9)
N12 C14 C13 134.3(10)
N9 C15 C16 109.9(11)
N9 C15 H15B 125.0
C16 C15 H15B 125.0
N11 C16 C15 105.8(10)
N11 C16 H16B 127.1
C15 C16 H16B 127.1
N10 C17 C18 111.4(10)
N10 C17 H17A 124.3
C18 C17 H17A 124.3
N12 C18 C17 105.3(10)
N12 C18 H18A 127.4
C17 C18 H18A 127.4
N13 C19 N15 110.9(9)
N13 C19 C20 116.3(9)
N15 C19 C20 132.7(9)
N14 C20 N16 110.4(9)
N14 C20 C19 117.2(9)
N16 C20 C19 132.4(10)
N13 C21 C22 111.2(10)
N13 C21 H21A 124.4
C22 C21 H21A 124.4
C21 C22 N15 105.2(10)
C21 C22 H22A 127.4
N15 C22 H22A 127.4
C24 C23 N14 109.5(11)
C24 C23 H23A 125.2
N14 C23 H23A 125.2
C23 C24 N16 105.9(10)
C23 C24 H24A 127.0
N16 C24 H24A 127.0
C32 C31 C36 118.5(10)
C32 C31 P1 119.0(9)
C36 C31 P1 122.3(8)
C31 C32 C33 121.1(13)
C31 C32 H32A 119.5
C33 C32 H32A 119.5
C34 C33 C32 119.3(13)
C34 C33 H33A 120.3
C32 C33 H33A 120.3
C35 C34 C33 120.2(12)
C35 C34 H34A 119.9
C33 C34 H34A 119.9
C34 C35 C36 118.9(13)
C34 C35 H35A 120.6
C36 C35 H35A 120.6
C31 C36 C35 121.9(12)
C31 C36 H36A 119.1
C35 C36 H36A 119.1
C46 C41 C42 117.7(10)
C46 C41 P2 122.6(9)
C42 C41 P2 118.9(8)
C43 C42 C41 120.9(12)
C43 C42 H42A 119.6
C41 C42 H42A 119.6
C44 C43 C42 119.5(13)
C44 C43 H43A 120.2
C42 C43 H43A 120.2
C43 C44 C45 121.7(13)
C43 C44 H44A 119.2
C45 C44 H44A 119.2
C44 C45 C46 117.4(13)
C44 C45 H45A 121.3
C46 C45 H45A 121.3
C41 C46 C45 122.7(13)
C41 C46 H46A 118.6
C45 C46 H46A 118.6

loop_
_geom_bond_atom_site_label_1
_geom_bond_atom_site_label_2
_geom_bond_distance
Mo1 O20 1.685(6)
Mo1 O19 1.699(7)
Mo1 O8 1.945(6)
Mo1 O13 1.951(7)
Mo1 O11 2.257(6)
Mo1 O2 2.462(6)
Mo2 O16 1.718(7)
Mo2 O6 1.723(7)
Mo2 O8 1.886(6)
Mo2 O9 1.913(6)
Mo2 O5 2.199(6)
Mo2 O15 2.357(6)
Mo3 O21 1.686(7)
Mo3 O18 1.697(6)
Mo3 O10 1.942(7)
Mo3 O9 1.972(7)
Mo3 O15 2.217(6)
Mo3 O1 2.401(6)
Mo4 O7 1.699(7)
Mo4 O14 1.712(6)
Mo4 O10 1.894(6)
Mo4 O4 1.953(6)
Mo4 O1 2.311(6)
Mo4 O3 2.335(6)
Mo5 O12 1.688(7)
Mo5 O17 1.736(6)
Mo5 O13 1.913(6)
Mo5 O4 1.928(6)
Mo5 O2 2.198(6)
Mo5 O3 2.457(6)
Cu1 N2 1.988(8)
Cu1 N5 1.993(8)
Cu1 N1 2.007(8)
Cu1 N6 2.035(8)
Cu1 O17 2.265(7)
Cu2 N14 1.991(9)
Cu2 N10 1.994(8)
Cu2 N9 2.013(9)
Cu2 N13 2.020(8)
Cu2 O6 2.251(7)
P1 O11 1.511(6)
P1 O3 1.537(6)
P1 O15 1.549(6)
P1 C31 1.815(9)
P2 O5 1.519(7)
P2 O1 1.542(6)
P2 O2 1.544(6)
P2 C41 1.780(9)
N1 C1 1.343(12)
N1 C3 1.382(12)
N2 C2 1.338(11)
N2 C5 1.385(12)
N3 C1 1.350(12)
N3 C4 1.354(13)
N3 H3A 0.8600
N4 C2 1.353(12)
N4 C6 1.361(12)
N4 H4A 0.8600
N5 C7 1.318(12)
N5 C9 1.380(12)
N6 C8 1.346(12)
N6 C11 1.357(12)
N7 C7 1.334(12)
N7 C10 1.368(13)
N7 H7A 0.8600
N8 C8 1.326(12)
N8 C12 1.353(13)
N8 H8A 0.8600
N9 C13 1.301(13)
N9 C15 1.363(13)
N10 C14 1.359(12)
N10 C17 1.361(13)
N11 C13 1.350(12)
N11 C16 1.371(13)
N11 H11A 0.8600
N12 C14 1.359(12)
N12 C18 1.363(13)
N12 H12A 0.8600
N13 C19 1.336(12)
N13 C21 1.344(12)
N14 C20 1.320(13)
N14 C23 1.378(14)
N15 C19 1.336(12)
N15 C22 1.370(13)
N15 H15A 0.8600
N16 C20 1.330(12)
N16 C24 1.371(14)
N16 H16A 0.8600
C1 C2 1.435(14)
C3 C4 1.347(14)
C3 H3B 0.9300
C4 H4B 0.9300
C5 C6 1.347(13)
C5 H5A 0.9300
C6 H6A 0.9300
C7 C8 1.452(13)
C9 C10 1.327(13)
C9 H9A 0.9300
C10 H10A 0.9300
C11 C12 1.367(15)
C11 H11B 0.9300
C12 H12B 0.9300
C13 C14 1.435(14)
C15 C16 1.375(16)
C15 H15B 0.9300
C16 H16B 0.9300
C17 C18 1.365(15)
C17 H17A 0.9300
C18 H18A 0.9300
C19 C20 1.446(14)
C21 C22 1.353(14)
C21 H21A 0.9300
C22 H22A 0.9300
C23 C24 1.339(16)
C23 H23A 0.9300
C24 H24A 0.9300
C31 C32 1.365(14)
C31 C36 1.373(14)
C32 C33 1.395(17)
C32 H32A 0.9300
C33 C34 1.378(19)
C33 H33A 0.9300
C34 C35 1.377(18)
C34 H34A 0.9300
C35 C36 1.384(15)
C35 H35A 0.9300
C36 H36A 0.9300
C41 C46 1.363(15)
C41 C42 1.381(14)
C42 C43 1.380(15)
C42 H42A 0.9300
C43 C44 1.360(19)
C43 H43A 0.9300
C44 C45 1.369(19)
C44 H44A 0.9300
C45 C46 1.394(16)
C45 H45A 0.9300
C46 H46A 0.9300

loop_
_geom_hbond_atom_site_label_D
_geom_hbond_atom_site_label_H
_geom_hbond_atom_site_label_A
_geom_hbond_distance_DH
_geom_hbond_distance_HA
_geom_hbond_distance_DA
_geom_hbond_angle_DHA
_geom_hbond_site_symmetry_A
N3 H3A O14 0.86 1.88 2.737(10) 172.8 2_666
N4 H4A O4 0.86 2.06 2.908(10) 169.2 2_666
N7 H7A O17 0.86 2.19 2.922(10) 143.2 2_756
N7 H7A O3 0.86 2.37 3.028(10) 133.5 2_756
N8 H8A O13 0.86 2.21 3.039(11) 161.1 2_756
N8 H8A O11 0.86 2.48 2.952(11) 115.1 2_756
N11 H11A O16 0.86 1.94 2.733(11) 153.2 2_755
N11 H11A O1W 0.86 2.64 3.190(17) 122.5 2_755
N12 H12A O16 0.86 2.29 3.014(12) 141.9 2_755
N15 H15A O6 0.86 3.07 3.740(10) 136.8 2_665
N15 H15A O9 0.86 2.19 3.013(10) 158.9 2_665
N16 H16A O5 0.86 2.19 2.822(11) 130.6 2_665
N16 H16A O6 0.86 2.42 3.188(11) 149.0 2_665
N16 H16A O2W 0.86 2.57 3.04(2) 115.4 2_665

loop_
_geom_torsion_atom_site_label_1
_geom_torsion_atom_site_label_2
_geom_torsion_atom_site_label_3
_geom_torsion_atom_site_label_4
_geom_torsion
O5 P2 O1 Mo4 149.5(4)
O2 P2 O1 Mo4 28.3(5)
C41 P2 O1 Mo4 -95.0(5)
O5 P2 O1 Mo3 18.9(5)
O2 P2 O1 Mo3 -102.2(4)
C41 P2 O1 Mo3 134.4(4)
O5 P2 O2 Mo5 -162.9(4)
O1 P2 O2 Mo5 -40.2(6)
C41 P2 O2 Mo5 81.1(6)
O5 P2 O2 Mo1 -11.7(5)
O1 P2 O2 Mo1 110.9(4)
C41 P2 O2 Mo1 -127.7(5)
O11 P1 O3 Mo4 150.8(4)
O15 P1 O3 Mo4 28.9(5)
C31 P1 O3 Mo4 -90.4(5)
O11 P1 O3 Mo5 24.5(5)
O15 P1 O3 Mo5 -97.4(4)
C31 P1 O3 Mo5 143.3(4)
O1 P2 O5 Mo2 -55.9(5)
O2 P2 O5 Mo2 67.2(5)
C41 P2 O5 Mo2 -172.9(5)
O16 Mo2 O6 Cu2 4.7(7)
O8 Mo2 O6 Cu2 106.0(6)
O9 Mo2 O6 Cu2 -98.7(6)
O5 Mo2 O6 Cu2 -175.4(6)
O15 Mo2 O6 Cu2 -134.1(9)
O16 Mo2 O8 Mo1 -121.9(7)
O6 Mo2 O8 Mo1 132.9(7)
O9 Mo2 O8 Mo1 2.1(10)
O5 Mo2 O8 Mo1 51.3(7)
O15 Mo2 O8 Mo1 -35.3(7)
O7 Mo4 O10 Mo3 -168.9(4)
O14 Mo4 O10 Mo3 84.6(4)
O4 Mo4 O10 Mo3 -39.9(7)
O1 Mo4 O10 Mo3 -1.2(3)
O3 Mo4 O10 Mo3 -83.9(4)
O3 P1 O11 Mo1 -61.2(5)
O15 P1 O11 Mo1 61.1(5)
C31 P1 O11 Mo1 178.2(4)
O11 P1 O15 Mo3 -170.8(4)
O3 P1 O15 Mo3 -47.9(6)
C31 P1 O15 Mo3 72.7(6)
O11 P1 O15 Mo2 -5.9(6)
O3 P1 O15 Mo2 117.0(5)
C31 P1 O15 Mo2 -122.4(5)
O12 Mo5 O17 Cu1 17.2(6)
O13 Mo5 O17 Cu1 119.7(5)
O4 Mo5 O17 Cu1 -84.4(5)
O2 Mo5 O17 Cu1 -176.3(4)
O3 Mo5 O17 Cu1 -154.3(5)
C3 N1 C1 N3 1.9(12)
Cu1 N1 C1 N3 172.5(7)
C3 N1 C1 C2 -174.1(9)
Cu1 N1 C1 C2 -3.5(11)
C4 N3 C1 N1 -1.8(12)
C4 N3 C1 C2 173.4(11)
C5 N2 C2 N4 -0.5(11)
Cu1 N2 C2 N4 177.1(6)
C5 N2 C2 C1 -178.6(9)
Cu1 N2 C2 C1 -1.0(11)
C6 N4 C2 N2 0.3(11)
C6 N4 C2 C1 177.9(11)
N1 C1 C2 N2 3.1(13)
N3 C1 C2 N2 -171.9(10)
N1 C1 C2 N4 -174.5(10)
N3 C1 C2 N4 11(2)
C1 N1 C3 C4 -1.4(13)
Cu1 N1 C3 C4 -167.2(10)
N1 C3 C4 N3 0.3(14)
C1 N3 C4 C3 0.9(13)
C2 N2 C5 C6 0.4(11)
Cu1 N2 C5 C6 -176.1(8)
N2 C5 C6 N4 -0.3(12)
C2 N4 C6 C5 0.0(12)
C9 N5 C7 N7 -2.0(11)
Cu1 N5 C7 N7 176.3(6)
C9 N5 C7 C8 179.6(8)
Cu1 N5 C7 C8 -2.1(11)
C10 N7 C7 N5 1.3(11)
C10 N7 C7 C8 179.4(10)
C12 N8 C8 N6 -0.7(12)
C12 N8 C8 C7 175.8(11)
C11 N6 C8 N8 -0.5(11)
Cu1 N6 C8 N8 173.8(6)
C11 N6 C8 C7 -177.6(8)
Cu1 N6 C8 C7 -3.3(11)
N5 C7 C8 N8 -172.6(10)
N7 C7 C8 N8 9.4(19)
N5 C7 C8 N6 3.7(13)
N7 C7 C8 N6 -174.3(10)
C7 N5 C9 C10 1.9(12)
Cu1 N5 C9 C10 -175.6(8)
N5 C9 C10 N7 -1.2(13)
C7 N7 C10 C9 0.0(12)
C8 N6 C11 C12 1.5(12)
Cu1 N6 C11 C12 -169.8(9)
C8 N8 C12 C11 1.6(12)
N6 C11 C12 N8 -1.9(12)
C15 N9 C13 N11 0.2(13)
Cu2 N9 C13 N11 -170.1(7)
C15 N9 C13 C14 174.6(10)
Cu2 N9 C13 C14 4.2(12)
C16 N11 C13 N9 -0.5(13)
C16 N11 C13 C14 -174.0(11)
C17 N10 C14 N12 -1.4(12)
Cu2 N10 C14 N12 -175.1(7)
C17 N10 C14 C13 174.1(10)
Cu2 N10 C14 C13 0.4(12)
C18 N12 C14 N10 1.9(13)
C18 N12 C14 C13 -172.4(12)
N9 C13 C14 N10 -3.2(15)
N11 C13 C14 N10 170.1(11)
N9 C13 C14 N12 170.9(12)
N11 C13 C14 N12 -16(2)
C13 N9 C15 C16 0.1(14)
Cu2 N9 C15 C16 166.1(10)
C13 N11 C16 C15 0.6(14)
N9 C15 C16 N11 -0.4(15)
C14 N10 C17 C18 0.4(13)
Cu2 N10 C17 C18 170.8(9)
C14 N12 C18 C17 -1.6(13)
N10 C17 C18 N12 0.8(14)
C21 N13 C19 N15 -1.2(12)
Cu2 N13 C19 N15 -177.9(7)
C21 N13 C19 C20 175.4(9)
Cu2 N13 C19 C20 -1.3(12)
C22 N15 C19 N13 2.3(13)
C22 N15 C19 C20 -173.6(12)
C23 N14 C20 N16 1.5(13)
Cu2 N14 C20 N16 -176.3(7)
C23 N14 C20 C19 -179.7(10)
Cu2 N14 C20 C19 2.5(12)
C24 N16 C20 N14 -2.0(14)
C24 N16 C20 C19 179.4(12)
N13 C19 C20 N14 -0.8(15)
N15 C19 C20 N14 174.9(11)
N13 C19 C20 N16 177.7(11)
N15 C19 C20 N16 -7(2)
C19 N13 C21 C22 -0.4(13)
Cu2 N13 C21 C22 174.5(9)
N13 C21 C22 N15 1.7(14)
C19 N15 C22 C21 -2.4(13)
C20 N14 C23 C24 -0.4(15)
Cu2 N14 C23 C24 176.4(10)
N14 C23 C24 N16 -0.8(16)
C20 N16 C24 C23 1.7(15)
O11 P1 C31 C32 -19.6(10)
O3 P1 C31 C32 -140.9(9)
O15 P1 C31 C32 98.5(9)
O11 P1 C31 C36 165.8(9)
O3 P1 C31 C36 44.4(10)
O15 P1 C31 C36 -76.2(10)
C36 C31 C32 C33 2.5(19)
P1 C31 C32 C33 -172.4(10)
C31 C32 C33 C34 -1(2)
C32 C33 C34 C35 -2(2)
C33 C34 C35 C36 4(2)
C32 C31 C36 C35 -0.2(18)
P1 C31 C36 C35 174.5(10)
C34 C35 C36 C31 -3(2)
O5 P2 C41 C46 -74.4(10)
O1 P2 C41 C46 166.7(9)
O2 P2 C41 C46 43.3(11)
O5 P2 C41 C42 95.1(9)
O1 P2 C41 C42 -23.7(9)
O2 P2 C41 C42 -147.1(8)
C46 C41 C42 C43 -0.1(16)
P2 C41 C42 C43 -170.2(9)
C41 C42 C43 C44 -2.1(18)
C42 C43 C44 C45 4(2)
C43 C44 C45 C46 -3(2)
C42 C41 C46 C45 0.8(18)
P2 C41 C46 C45 170.5(10)
C44 C45 C46 C41 1(2)
